data_4304472
loop_
_publ_author_name
'Rashmi Bagai'
'Khalil A. Abboud'
'George Christou'

_publ_section_title
;
Unusual Structural Types in Manganese Cluster Chemistry from the Use
of N,N,N',N'-Tetrakis(2-hydroxyethyl)ethylenediamine: Mn8, Mn12, and
Mn20 Clusters
;
_journal_name_full 'Inorganic Chemistry'
_journal_page_first 621
_journal_page_last 631
_journal_paper_doi 10.1021/ic701971d
_journal_volume 47
_journal_year 2008
_chemical_formula_sum 'C82 H182 Cl2 Mn20 N12 O66'
_chemical_formula_weight 3562.05
_chemical_name_systematic
; 
 ? 
;
_space_group_IT_number 14
_symmetry_cell_setting monoclinic
_symmetry_space_group_name_Hall '-P 2ybc'
_symmetry_space_group_name_H-M 'P 1 21/c 1'
_atom_sites_solution_hydrogens geom
_atom_sites_solution_primary direct
_atom_sites_solution_secondary difmap
_audit_creation_method SHELXL-97
_audit_update_record
;
2007-09-18 # Formatted by publCIF
;
_cell_angle_alpha 90.00
_cell_angle_beta 100.463(2)
_cell_angle_gamma 90.00
_cell_formula_units_Z 2
_cell_length_a 17.0570(16)
_cell_length_b 25.409(2)
_cell_length_c 15.9322(15)
_cell_measurement_reflns_used 65
_cell_measurement_temperature 173(2)
_cell_measurement_theta_max 28.0
_cell_measurement_theta_min 2.0
_cell_volume 6790.2(10)
_computing_cell_refinement 'Bruker SMART v5.624 & SAINT 6.36a (Bruker 1998)'
_computing_data_collection 'Bruker SMART v5.624 (Bruker 1998)'
_computing_data_reduction 'Bruker SHELXTL v6.14 (Bruker 2000)'
_computing_molecular_graphics 'Bruker SHELXTL v6.14'
_computing_publication_material 'Bruker SHELXTL v6.14'
_computing_structure_refinement 'Bruker SHELXTL v6.14'
_computing_structure_solution 'Bruker SHELXTL v6.14'
_diffrn_ambient_temperature 173(2)
_diffrn_measured_fraction_theta_full 1.000
_diffrn_measured_fraction_theta_max 1.000
_diffrn_measurement_device_type 'SMART CCD area detector'
_diffrn_measurement_method '\w scans'
_diffrn_radiation_monochromator graphite
_diffrn_radiation_source 'fine-focus sealed tube'
_diffrn_radiation_type MoK\a
_diffrn_radiation_wavelength 0.71073
_diffrn_reflns_av_R_equivalents 0.0713
_diffrn_reflns_av_sigmaI/netI 0.0985
_diffrn_reflns_limit_h_max 20
_diffrn_reflns_limit_h_min -20
_diffrn_reflns_limit_k_max 30
_diffrn_reflns_limit_k_min -26
_diffrn_reflns_limit_l_max 18
_diffrn_reflns_limit_l_min -18
_diffrn_reflns_number 38064
_diffrn_reflns_theta_full 25.00
_diffrn_reflns_theta_max 25.00
_diffrn_reflns_theta_min 1.53
_diffrn_standards_decay_% 1
_diffrn_standards_number 0
_exptl_absorpt_coefficient_mu 1.886
_exptl_absorpt_correction_T_max 0.9634
_exptl_absorpt_correction_T_min 0.7308
_exptl_absorpt_correction_type integration
_exptl_absorpt_process_details 'based on measured indexed crystal faces, Bruker SHELXTL  v6.12 (Bruker 1998)'
_exptl_crystal_colour brown
_exptl_crystal_density_diffrn 1.573
_exptl_crystal_density_method 'not measured'
_exptl_crystal_description plates
_exptl_crystal_F_000 3270
_exptl_crystal_size_max 0.20
_exptl_crystal_size_mid 0.13
_exptl_crystal_size_min 0.02
_refine_diff_density_max 1.205
_refine_diff_density_min -0.695
_refine_diff_density_rms 0.132
_refine_ls_extinction_method none
_refine_ls_goodness_of_fit_ref 1.212
_refine_ls_hydrogen_treatment constr
_refine_ls_matrix_type full
_refine_ls_number_parameters 687
_refine_ls_number_reflns 11963
_refine_ls_number_restraints 56
_refine_ls_restrained_S_all 1.210
_refine_ls_R_factor_all 0.1244
_refine_ls_R_factor_gt 0.0812
_refine_ls_shift/su_max 0.000
_refine_ls_shift/su_mean 0.000
_refine_ls_structure_factor_coef Fsqd
_refine_ls_weighting_details 'calc w=1/[\s^2^(Fo^2^)+(0.1000P)^2^] where P=(Fo^2^+2Fc^2^)/3'
_refine_ls_weighting_scheme calc
_refine_ls_wR_factor_gt 0.2174
_refine_ls_wR_factor_ref 0.2282
_reflns_number_gt 6689
_reflns_number_total 11963
_reflns_threshold_expression I>2\s(I)
_cod_data_source_file ic701971d-file004.cif
_cod_data_source_block rb98
_cod_depositor_comments
;
The following automatic conversions were performed:
'_symmetry_cell_setting' value 'Monoclinic' changed to 'monoclinic'
according to '/home/saulius/struct/CIF-dictionaries/cif_core.dic'
dictionary named 'cif_core.dic' version 2.4.1 from 2010-06-29.

Automatic conversion script
Id: cif_fix_enum 1527 2010-12-29 10:47:43Z saulius 
;
_cod_original_cell_volume 6790.3(11)
_cod_database_code 4304472

loop_
_symmetry_equiv_pos_as_xyz
'x, y, z'
'-x, y+1/2, -z+1/2'
'-x, -y, -z'
'x, -y-1/2, z-1/2'

loop_
_atom_site_label
_atom_site_type_symbol
_atom_site_fract_x
_atom_site_fract_y
_atom_site_fract_z
_atom_site_U_iso_or_equiv
_atom_site_adp_type
_atom_site_occupancy
_atom_site_symmetry_multiplicity
_atom_site_calc_flag
_atom_site_refinement_flags
_atom_site_disorder_assembly
_atom_site_disorder_group
Mn1 Mn -0.41923(10) 0.59226(7) -0.27271(10) 0.0661(5) Uani 1 1 d . B .
Mn2 Mn -0.29641(8) 0.67335(6) -0.15395(8) 0.0437(4) Uani 1 1 d . B .
Mn3 Mn -0.28307(8) 0.53313(6) -0.13025(8) 0.0434(4) Uani 1 1 d . B .
Mn4 Mn -0.28641(10) 0.53015(6) -0.35864(9) 0.0567(4) Uani 1 1 d . . .
Mn5 Mn -0.13985(7) 0.60304(5) -0.05965(8) 0.0380(3) Uani 1 1 d . B .
Mn6 Mn -0.16858(7) 0.48314(5) -0.01358(8) 0.0377(3) Uani 1 1 d . . .
Mn7 Mn -0.14390(8) 0.62215(6) -0.25150(8) 0.0462(4) Uani 1 1 d . . .
Mn8 Mn -0.13265(8) 0.50489(6) -0.19986(8) 0.0436(4) Uani 1 1 d . . .
Mn9 Mn -0.00357(7) 0.54194(5) 0.05994(8) 0.0380(3) Uani 1 1 d . . .
Mn10 Mn 0.03273(8) 0.57718(5) -0.12795(8) 0.0413(4) Uani 1 1 d . . .
Cl1 Cl -0.1603(5) 0.3286(4) -0.5231(6) 0.150(4) Uiso 0.50 1 d PD A 3
Cl2 Cl -0.3707(5) 0.9229(3) -0.2880(5) 0.115(3) Uiso 0.50 1 d PD . .
O1 O -0.2151(4) 0.6784(3) -0.2231(5) 0.077(2) Uani 1 1 d . B .
O2 O -0.3789(4) 0.6704(3) -0.2492(4) 0.0598(18) Uani 1 1 d . B .
O3 O -0.2164(3) 0.6694(2) -0.0539(3) 0.0404(14) Uani 1 1 d . . .
O4 O -0.3493(3) 0.5977(2) -0.1328(3) 0.0466(16) Uani 1 1 d . . .
O5 O -0.1992(4) 0.4847(3) -0.3214(4) 0.0612(19) Uani 1 1 d . B .
O6 O -0.3437(3) 0.5175(3) -0.2452(4) 0.0513(17) Uani 1 1 d . B .
O7 O -0.3799(4) 0.5726(3) -0.3872(4) 0.0674(19) Uiso 1 1 d . B .
O8' O -0.2154(5) 0.5899(3) -0.3519(5) 0.090(3) Uiso 1 1 d . B 2
O9 O -0.0644(4) 0.6362(2) -0.1304(4) 0.0555(17) Uani 1 1 d . B .
O10 O 0.1001(3) 0.5775(2) 0.0083(3) 0.0417(14) Uani 1 1 d . . .
O11 O -0.0607(4) 0.5584(3) -0.2438(4) 0.072(2) Uani 1 1 d . B .
O12 O 0.1057(3) 0.5036(2) -0.0990(3) 0.0382(14) Uani 1 1 d . . .
O13 O -0.5333(5) 0.6247(4) -0.3495(6) 0.100(3) Uiso 1 1 d . . .
O14 O -0.5252(7) 0.5637(5) -0.2328(7) 0.138(4) Uiso 1 1 d . . .
O15 O -0.1991(7) 0.6784(5) -0.4334(7) 0.040(3) Uani 0.50 1 d P B 21
O15' O -0.1927(11) 0.7137(7) -0.3737(11) 0.093(5) Uani 0.50 1 d P B 22
O16 O -0.0919(4) 0.6669(2) -0.3215(4) 0.0464(15) Uani 1 1 d . B .
O17 O -0.2690(4) 0.4473(3) 0.0256(4) 0.0502(16) Uani 1 1 d . . .
O18 O -0.3612(4) 0.4879(3) -0.0687(4) 0.065(2) Uani 1 1 d . . .
O19 O -0.1898(4) 0.5774(3) -0.1820(4) 0.074(2) Uani 1 1 d . B .
O20 O -0.2113(4) 0.4770(2) -0.1319(3) 0.0470(16) Uani 1 1 d . . .
O21 O -0.0503(3) 0.4487(2) -0.1763(3) 0.0444(15) Uani 1 1 d . . .
O22 O -0.2152(3) 0.5508(2) -0.0262(3) 0.0392(14) Uani 1 1 d . . .
O23 O -0.0623(3) 0.6066(2) 0.0502(3) 0.0424(14) Uani 1 1 d . B .
O24 O -0.0489(3) 0.5256(2) -0.0582(3) 0.0354(13) Uani 1 1 d . . .
O25 O -0.0763(7) 0.3397(10) -0.4969(15) 0.247(8) Uiso 0.50 1 d PD A 3
O26 O -0.1710(15) 0.2900(8) -0.5897(12) 0.247(8) Uiso 0.50 1 d PD A 3
O27 O -0.1914(14) 0.3091(10) -0.4510(11) 0.247(8) Uiso 0.50 1 d PD A 3
O28 O -0.2008(14) 0.3764(6) -0.5536(15) 0.247(8) Uiso 0.50 1 d PD A 3
O29 O -0.4157(15) 0.9321(16) -0.2213(13) 0.176(14) Uiso 0.25 1 d PD C 7
O29' O -0.4312(11) 0.9016(10) -0.2449(16) 0.105(7) Uiso 0.25 1 d PD C 8
O30 O -0.3692(15) 0.9729(9) -0.330(2) 0.176(14) Uiso 0.25 1 d PD C 7
O30' O -0.4005(14) 0.9142(12) -0.3770(7) 0.105(7) Uiso 0.25 1 d PD C 8
O31 O -0.4212(14) 0.8901(11) -0.349(2) 0.176(14) Uiso 0.25 1 d PD C 7
O31' O -0.3745(15) 0.9789(4) -0.2763(19) 0.105(7) Uiso 0.25 1 d PD C 8
O32 O -0.2926(8) 0.9008(9) -0.2581(14) 0.39(3) Uiso 0.50 1 d PD C .
N1 N -0.3146(5) 0.7618(3) -0.1838(5) 0.060(2) Uani 1 1 d . . .
N2 N -0.3725(5) 0.6962(3) -0.0652(4) 0.0484(19) Uani 1 1 d . . .
N3 N -0.3475(6) 0.4568(3) -0.3940(5) 0.070(3) Uani 1 1 d . B .
N4 N -0.3134(11) 0.5301(7) -0.5090(10) 0.040(5) Uiso 0.50 1 d P B 1
N4' N -0.2820(14) 0.5361(8) -0.5048(13) 0.066(7) Uiso 0.50 1 d P B 2
N5 N 0.0975(5) 0.6571(3) -0.1154(6) 0.068(3) Uani 1 1 d . B .
N6 N 0.1046(6) 0.5696(4) -0.2366(5) 0.071(3) Uani 1 1 d . B .
C1 C -0.1958(12) 0.7373(10) -0.2375(12) 0.183(10) Uani 1 1 d . . .
H1B H -0.2135 0.7446 -0.2990 0.219 Uiso 1 1 calc R B .
H1A H -0.1370 0.7408 -0.2257 0.219 Uiso 1 1 calc R . .
C2 C -0.2339(8) 0.7884(7) -0.1810(8) 0.109(5) Uani 1 1 d . B .
H2B H -0.2037 0.7928 -0.1222 0.131 Uiso 1 1 calc R . .
H2A H -0.2380 0.8224 -0.2117 0.131 Uiso 1 1 calc R . .
C3 C -0.3855(11) 0.7122(5) -0.3092(8) 0.138(7) Uani 1 1 d . . .
H3B H -0.4410 0.7139 -0.3409 0.166 Uiso 1 1 calc R B .
H3A H -0.3502 0.7050 -0.3508 0.166 Uiso 1 1 calc R . .
C4 C -0.3642(8) 0.7624(4) -0.2687(6) 0.083(4) Uani 1 1 d . B .
H4B H -0.4141 0.7814 -0.2649 0.099 Uiso 1 1 calc R . .
H4A H -0.3360 0.7831 -0.3067 0.099 Uiso 1 1 calc R . .
C5 C -0.2474(6) 0.6686(4) 0.0259(5) 0.059(3) Uani 1 1 d . B .
H5B H -0.2058 0.6814 0.0731 0.071 Uiso 1 1 calc R . .
H5A H -0.2610 0.6321 0.0392 0.071 Uiso 1 1 calc R . .
C6 C -0.3196(5) 0.7024(4) 0.0195(6) 0.056(3) Uani 1 1 d . B .
H6B H -0.3493 0.6927 0.0651 0.067 Uiso 1 1 calc R . .
H6A H -0.3033 0.7397 0.0278 0.067 Uiso 1 1 calc R . .
C7 C -0.3950(5) 0.6000(4) -0.0666(6) 0.048(2) Uani 1 1 d . B .
H7B H -0.3603 0.5941 -0.0105 0.057 Uiso 1 1 calc R . .
H7A H -0.4369 0.5726 -0.0754 0.057 Uiso 1 1 calc R . .
C8 C -0.4322(6) 0.6540(5) -0.0694(6) 0.069(3) Uani 1 1 d . B .
H8B H -0.4718 0.6576 -0.1228 0.082 Uiso 1 1 calc R . .
H8A H -0.4608 0.6577 -0.0209 0.082 Uiso 1 1 calc R . .
C9 C -0.3546(8) 0.7863(4) -0.1167(7) 0.077(3) Uani 1 1 d . B .
H9B H -0.3836 0.8184 -0.1398 0.092 Uiso 1 1 calc R . .
H9A H -0.3140 0.7965 -0.0667 0.092 Uiso 1 1 calc R . .
C10 C -0.4123(7) 0.7475(4) -0.0894(7) 0.069(3) Uani 1 1 d . B .
H10B H -0.4333 0.7619 -0.0402 0.083 Uiso 1 1 calc R . .
H10A H -0.4578 0.7420 -0.1368 0.083 Uiso 1 1 calc R . .
C11 C -0.2084(13) 0.4324(6) -0.3439(15) 0.232(15) Uani 1 1 d . . .
H11B H -0.1798 0.4260 -0.3918 0.278 Uiso 1 1 calc R B .
H11A H -0.1818 0.4110 -0.2950 0.278 Uiso 1 1 calc R . .
C12 C -0.2849(10) 0.4143(5) -0.3676(11) 0.118(6) Uani 1 1 d . B .
H12B H -0.2993 0.3942 -0.3194 0.142 Uiso 1 1 calc R . .
H12A H -0.2864 0.3895 -0.4159 0.142 Uiso 1 1 calc R . .
C13 C -0.3827(7) 0.4681(5) -0.2522(6) 0.072(3) Uani 1 1 d . . .
H13B H -0.4282 0.4694 -0.2216 0.087 Uiso 1 1 calc R B .
H13A H -0.3452 0.4407 -0.2249 0.087 Uiso 1 1 calc R . .
C14 C -0.4122(7) 0.4536(4) -0.3437(7) 0.072(3) Uani 1 1 d . B .
H14B H -0.4338 0.4174 -0.3468 0.086 Uiso 1 1 calc R . .
H14A H -0.4559 0.4777 -0.3685 0.086 Uiso 1 1 calc R . .
C15 C -0.4157(14) 0.5968(9) -0.4705(13) 0.063(6) Uiso 0.50 1 d P B 1
H15B H -0.4729 0.5875 -0.4866 0.076 Uiso 0.50 1 calc PR B 1
H15A H -0.4105 0.6356 -0.4681 0.076 Uiso 0.50 1 calc PR B 1
C15' C -0.3666(13) 0.6093(8) -0.4518(13) 0.056(5) Uiso 0.50 1 d P B 2
H15D H -0.3241 0.6343 -0.4273 0.067 Uiso 0.50 1 calc PR B 2
H15C H -0.4160 0.6297 -0.4716 0.067 Uiso 0.50 1 calc PR B 2
C16 C -0.3695(18) 0.5743(12) -0.531(2) 0.077(10) Uiso 0.50 1 d P B 1
H16B H -0.3387 0.6036 -0.5502 0.093 Uiso 0.50 1 calc PR B 1
H16A H -0.4086 0.5630 -0.5818 0.093 Uiso 0.50 1 calc PR B 1
C16' C -0.3422(14) 0.5803(9) -0.5283(14) 0.042(6) Uiso 0.50 1 d P B 2
H16D H -0.3908 0.5655 -0.5640 0.050 Uiso 0.50 1 calc PR B 2
H16C H -0.3196 0.6064 -0.5635 0.050 Uiso 0.50 1 calc PR B 2
C17' C -0.1717(14) 0.5940(9) -0.4453(14) 0.201(7) Uiso 1 1 d . B 2
H17D H -0.1130 0.5918 -0.4284 0.241 Uiso 1 1 calc R B 2
H17C H -0.1847 0.6287 -0.4726 0.241 Uiso 1 1 calc R B 2
C18' C -0.2072(13) 0.5400(9) -0.5265(15) 0.201(7) Uiso 1 1 d . B 2
H18D H -0.2092 0.5515 -0.5861 0.241 Uiso 1 1 calc R B 2
H18C H -0.1758 0.5072 -0.5152 0.241 Uiso 1 1 calc R B 2
C19 C -0.3976(17) 0.4658(12) -0.4816(17) 0.083(8) Uiso 0.50 1 d P B 1
H19B H -0.4199 0.4315 -0.5035 0.099 Uiso 0.50 1 calc PR B 1
H19A H -0.4431 0.4886 -0.4748 0.099 Uiso 0.50 1 calc PR B 1
C19' C -0.3672(14) 0.4518(10) -0.4887(14) 0.056(6) Uiso 0.50 1 d P B 2
H19D H -0.4228 0.4635 -0.5083 0.067 Uiso 0.50 1 calc PR B 2
H19C H -0.3643 0.4141 -0.5039 0.067 Uiso 0.50 1 calc PR B 2
C20 C -0.3646(16) 0.4854(10) -0.5354(16) 0.080(7) Uiso 0.50 1 d P B 1
H20B H -0.4061 0.4965 -0.5839 0.096 Uiso 0.50 1 calc PR B 1
H20A H -0.3323 0.4578 -0.5568 0.096 Uiso 0.50 1 calc PR B 1
C20' C -0.3125(13) 0.4833(8) -0.5373(12) 0.052(5) Uiso 0.50 1 d P B 2
H20D H -0.2656 0.4610 -0.5407 0.062 Uiso 0.50 1 calc PR B 2
H20C H -0.3416 0.4883 -0.5964 0.062 Uiso 0.50 1 calc PR B 2
C21 C -0.0344(7) 0.6883(4) -0.1044(9) 0.092(5) Uani 1 1 d . . .
H21B H -0.0726 0.7153 -0.1316 0.111 Uiso 1 1 calc R B .
H21A H -0.0287 0.6920 -0.0417 0.111 Uiso 1 1 calc R . .
C22 C 0.0399(8) 0.6961(5) -0.1286(15) 0.164(9) Uani 1 1 d . B .
H22B H 0.0295 0.7043 -0.1904 0.197 Uiso 1 1 calc R . .
H22A H 0.0637 0.7281 -0.0988 0.197 Uiso 1 1 calc R . .
C23 C 0.1346(6) 0.6275(4) 0.0355(6) 0.054(3) Uani 1 1 d . . .
H23B H 0.1826 0.6219 0.0798 0.065 Uiso 1 1 calc R B .
H23A H 0.0959 0.6483 0.0611 0.065 Uiso 1 1 calc R . .
C24 C 0.1572(7) 0.6578(5) -0.0377(8) 0.079(4) Uani 1 1 d . B .
H24B H 0.1677 0.6948 -0.0197 0.095 Uiso 1 1 calc R . .
H24A H 0.2075 0.6431 -0.0505 0.095 Uiso 1 1 calc R . .
C25 C -0.0254(9) 0.5464(6) -0.3185(7) 0.116(6) Uani 1 1 d . . .
H25B H -0.0637 0.5554 -0.3710 0.140 Uiso 1 1 calc R B .
H25A H -0.0141 0.5082 -0.3198 0.140 Uiso 1 1 calc R . .
C26 C 0.0488(7) 0.5759(6) -0.3167(7) 0.089(4) Uani 1 1 d . B .
H26B H 0.0745 0.5638 -0.3643 0.107 Uiso 1 1 calc R . .
H26A H 0.0360 0.6137 -0.3258 0.107 Uiso 1 1 calc R . .
C27 C 0.1463(6) 0.4855(4) -0.1659(5) 0.045(2) Uani 1 1 d . . .
H27A H 0.1103 0.4631 -0.2067 0.054 Uiso 0.50 1 calc PR B 11
H27B H 0.1939 0.4646 -0.1412 0.054 Uiso 0.50 1 calc PR B 11
H27C H 0.1408 0.4468 -0.1707 0.054 Uiso 0.50 1 d PR B 12
H27D H 0.2038 0.4937 -0.1492 0.054 Uiso 0.50 1 d PR B 12
C28 C 0.1704(10) 0.5329(7) -0.2105(11) 0.039(4) Uiso 0.50 1 d P B 11
H28B H 0.2140 0.5512 -0.1720 0.047 Uiso 0.50 1 calc PR B 11
H28A H 0.1913 0.5214 -0.2616 0.047 Uiso 0.50 1 calc PR B 11
C28' C 0.1182(16) 0.5088(10) -0.2482(16) 0.088(8) Uiso 0.50 1 d P B 12
H28D H 0.0676 0.4919 -0.2753 0.105 Uiso 0.50 1 calc PR B 12
H28C H 0.1579 0.5033 -0.2856 0.105 Uiso 0.50 1 calc PR B 12
C29 C 0.1405(10) 0.6578(7) -0.1921(11) 0.132(7) Uani 1 1 d . . .
H29B H 0.1066 0.6776 -0.2385 0.158 Uiso 1 1 calc R B .
H29A H 0.1903 0.6782 -0.1753 0.158 Uiso 1 1 calc R . .
C30 C 0.1588(11) 0.6144(8) -0.2232(12) 0.133(7) Uiso 1 1 d . B .
H30B H 0.2083 0.6020 -0.1861 0.160 Uiso 1 1 calc R . .
H30A H 0.1729 0.6227 -0.2793 0.160 Uiso 1 1 calc R . .
C31 C -0.5619(13) 0.6062(9) -0.2917(14) 0.161(7) Uiso 1 1 d . B .
C32 C -0.6478(11) 0.6203(8) -0.2886(12) 0.167(8) Uiso 1 1 d . . .
H32C H -0.6640 0.6028 -0.2396 0.250 Uiso 1 1 calc R B .
H32B H -0.6823 0.6086 -0.3413 0.250 Uiso 1 1 calc R . .
H32A H -0.6525 0.6585 -0.2829 0.250 Uiso 1 1 calc R . .
C33 C -0.1264(8) 0.6921(6) -0.3883(10) 0.105(5) Uani 1 1 d . . .
C34 C -0.0704(7) 0.7256(5) -0.4267(8) 0.101(5) Uani 1 1 d . B .
H34C H -0.0219 0.7319 -0.3844 0.151 Uiso 1 1 calc R . .
H34B H -0.0960 0.7593 -0.4447 0.151 Uiso 1 1 calc R . .
H34A H -0.0564 0.7076 -0.4764 0.151 Uiso 1 1 calc R . .
C35 C -0.3383(6) 0.4563(4) -0.0083(6) 0.052(3) Uani 1 1 d . B .
C36 C -0.4027(6) 0.4270(5) 0.0262(7) 0.087(4) Uani 1 1 d . . .
H36C H -0.3782 0.4038 0.0728 0.130 Uiso 1 1 calc R B .
H36B H -0.4341 0.4059 -0.0194 0.130 Uiso 1 1 calc R . .
H36A H -0.4377 0.4523 0.0477 0.130 Uiso 1 1 calc R . .

loop_
_atom_site_aniso_label
_atom_site_aniso_U_11
_atom_site_aniso_U_22
_atom_site_aniso_U_33
_atom_site_aniso_U_23
_atom_site_aniso_U_13
_atom_site_aniso_U_12
Mn1 0.0777(12) 0.0667(12) 0.0490(9) -0.0105(8) -0.0013(8) 0.0134(9)
Mn2 0.0507(9) 0.0482(9) 0.0332(7) -0.0037(6) 0.0102(6) 0.0026(7)
Mn3 0.0363(8) 0.0578(9) 0.0342(7) 0.0073(7) 0.0016(6) -0.0082(7)
Mn4 0.0845(12) 0.0465(9) 0.0409(8) -0.0083(7) 0.0164(8) -0.0029(8)
Mn5 0.0350(7) 0.0484(9) 0.0305(7) 0.0042(6) 0.0056(6) -0.0033(6)
Mn6 0.0349(7) 0.0468(9) 0.0321(7) 0.0037(6) 0.0076(6) -0.0061(6)
Mn7 0.0440(9) 0.0603(10) 0.0322(7) 0.0138(7) 0.0013(6) -0.0074(7)
Mn8 0.0463(8) 0.0500(9) 0.0366(7) 0.0022(7) 0.0127(6) -0.0033(7)
Mn9 0.0323(7) 0.0468(9) 0.0358(7) 0.0062(6) 0.0087(6) -0.0013(6)
Mn10 0.0375(8) 0.0480(9) 0.0411(8) 0.0103(6) 0.0139(6) -0.0038(6)
O1 0.079(5) 0.090(6) 0.068(5) 0.045(5) 0.034(4) 0.039(5)
O2 0.075(5) 0.056(4) 0.041(4) -0.012(3) -0.009(3) 0.010(4)
O3 0.031(3) 0.050(4) 0.039(3) 0.000(3) 0.004(3) -0.005(3)
O4 0.035(3) 0.066(4) 0.037(3) 0.013(3) 0.001(3) 0.005(3)
O5 0.075(5) 0.070(5) 0.037(3) -0.014(3) 0.006(3) 0.008(4)
O6 0.036(4) 0.068(5) 0.045(4) 0.008(3) -0.005(3) -0.015(3)
O9 0.047(4) 0.040(4) 0.085(5) 0.007(3) 0.024(3) -0.003(3)
O10 0.041(4) 0.043(4) 0.043(3) 0.004(3) 0.014(3) -0.004(3)
O11 0.073(5) 0.108(6) 0.041(4) -0.024(4) 0.027(3) -0.043(4)
O12 0.030(3) 0.051(4) 0.032(3) 0.003(3) 0.001(2) 0.001(3)
O15 0.045(8) 0.047(8) 0.028(6) 0.001(6) 0.004(6) 0.000(6)
O15' 0.115(16) 0.091(14) 0.080(12) 0.042(11) 0.033(11) 0.033(11)
O16 0.049(4) 0.050(4) 0.041(3) 0.013(3) 0.010(3) 0.001(3)
O17 0.035(4) 0.069(5) 0.046(4) 0.014(3) 0.006(3) -0.013(3)
O18 0.039(4) 0.086(6) 0.070(5) 0.022(4) 0.009(3) -0.020(4)
O19 0.031(4) 0.125(7) 0.059(4) 0.055(4) -0.010(3) -0.019(4)
O20 0.060(4) 0.042(4) 0.037(3) 0.004(3) 0.002(3) -0.015(3)
O21 0.041(4) 0.051(4) 0.042(3) 0.003(3) 0.010(3) 0.005(3)
O22 0.036(3) 0.049(4) 0.034(3) 0.008(3) 0.012(3) 0.009(3)
O23 0.041(4) 0.049(4) 0.037(3) 0.007(3) 0.006(3) 0.001(3)
O24 0.026(3) 0.047(4) 0.032(3) 0.008(3) 0.003(2) 0.001(3)
N1 0.078(6) 0.057(6) 0.042(5) -0.004(4) 0.005(4) -0.002(5)
N2 0.055(5) 0.048(5) 0.040(4) -0.004(4) 0.004(4) 0.002(4)
N3 0.089(7) 0.059(6) 0.055(5) -0.006(5) -0.007(5) -0.014(5)
N5 0.053(6) 0.036(5) 0.103(7) 0.020(5) -0.017(5) -0.005(4)
N6 0.079(7) 0.082(7) 0.061(6) 0.032(5) 0.037(5) 0.022(5)
C1 0.155(18) 0.28(3) 0.111(14) 0.031(17) 0.017(13) 0.066(19)
C2 0.106(12) 0.159(15) 0.065(8) 0.000(9) 0.022(8) -0.023(11)
C3 0.27(2) 0.062(9) 0.054(8) 0.022(7) -0.036(10) -0.037(11)
C4 0.145(12) 0.055(8) 0.042(6) 0.006(6) 0.001(7) 0.023(7)
C5 0.049(6) 0.100(9) 0.026(5) -0.008(5) 0.004(4) -0.003(6)
C6 0.045(6) 0.082(8) 0.041(5) -0.012(5) 0.007(5) -0.015(5)
C7 0.035(5) 0.060(7) 0.048(5) -0.003(5) 0.006(4) -0.013(5)
C8 0.048(7) 0.109(10) 0.050(6) -0.013(6) 0.014(5) -0.028(7)
C9 0.120(11) 0.051(7) 0.066(7) -0.007(6) 0.037(7) 0.012(7)
C10 0.072(8) 0.084(9) 0.056(6) -0.004(6) 0.023(6) 0.027(7)
C11 0.20(2) 0.080(12) 0.33(3) -0.125(15) -0.19(2) 0.065(12)
C12 0.174(17) 0.035(8) 0.160(15) 0.021(9) 0.070(13) 0.014(9)
C13 0.067(7) 0.086(9) 0.057(7) 0.011(6) -0.007(6) -0.022(7)
C14 0.065(8) 0.060(8) 0.077(8) 0.017(6) -0.022(6) -0.004(6)
C21 0.080(9) 0.047(7) 0.168(13) -0.033(8) 0.075(9) -0.026(6)
C22 0.059(9) 0.034(8) 0.38(3) -0.010(12) -0.004(13) -0.016(7)
C23 0.060(7) 0.053(6) 0.053(6) -0.011(5) 0.020(5) -0.021(5)
C24 0.071(8) 0.068(8) 0.107(10) 0.014(7) 0.036(8) -0.009(6)
C25 0.158(13) 0.140(13) 0.074(8) -0.053(8) 0.083(9) -0.105(11)
C26 0.097(10) 0.127(12) 0.056(7) 0.021(7) 0.045(7) 0.007(9)
C27 0.058(6) 0.049(6) 0.030(4) 0.008(4) 0.016(4) 0.005(5)
C29 0.122(13) 0.132(15) 0.142(14) 0.073(12) 0.027(11) -0.067(11)
C33 0.080(10) 0.112(11) 0.136(13) 0.093(10) 0.053(10) 0.041(9)
C34 0.091(10) 0.107(11) 0.113(11) 0.069(9) 0.040(8) -0.002(8)
C35 0.041(6) 0.070(7) 0.044(5) 0.013(5) 0.001(5) -0.008(5)
C36 0.056(7) 0.118(11) 0.089(9) 0.041(8) 0.021(6) -0.013(7)

loop_
_atom_type_symbol
_atom_type_description
_atom_type_scat_dispersion_real
_atom_type_scat_dispersion_imag
_atom_type_scat_source
C C 0.0033 0.0016 'International Tables Vol C Tables 4.2.6.8 and 6.1.1.4'
H H 0.0000 0.0000 'International Tables Vol C Tables 4.2.6.8 and 6.1.1.4'
N N 0.0061 0.0033 'International Tables Vol C Tables 4.2.6.8 and 6.1.1.4'
O O 0.0106 0.0060 'International Tables Vol C Tables 4.2.6.8 and 6.1.1.4'
Cl Cl 0.1484 0.1585 'International Tables Vol C Tables 4.2.6.8 and 6.1.1.4'
Mn Mn 0.3368 0.7283 'International Tables Vol C Tables 4.2.6.8 and 6.1.1.4'

loop_
_geom_angle_atom_site_label_1
_geom_angle_atom_site_label_2
_geom_angle_atom_site_label_3
_geom_angle
_geom_angle_site_symmetry_1
_geom_angle_site_symmetry_3
_geom_angle_publ_flag
O2 Mn1 O7 103.4(3) . . ?
O2 Mn1 O14 122.0(4) . . ?
O7 Mn1 O14 126.2(4) . . ?
O2 Mn1 O13 88.6(3) . . ?
O7 Mn1 O13 89.8(3) . . ?
O14 Mn1 O13 66.1(4) . . ?
O2 Mn1 O6 126.2(2) . . ?
O7 Mn1 O6 73.3(2) . . ?
O14 Mn1 O6 97.9(4) . . ?
O13 Mn1 O6 143.6(3) . . ?
O2 Mn1 O4 71.4(2) . . ?
O7 Mn1 O4 130.6(3) . . ?
O14 Mn1 O4 92.8(3) . . ?
O13 Mn1 O4 137.5(3) . . ?
O6 Mn1 O4 72.2(2) . . ?
O2 Mn1 C31 100.0(5) . . ?
O7 Mn1 C31 113.3(6) . . ?
O14 Mn1 C31 37.4(5) . . ?
O13 Mn1 C31 29.8(5) . . ?
O6 Mn1 C31 131.4(6) . . ?
O4 Mn1 C31 116.0(5) . . ?
O2 Mn2 O3 174.0(3) . . ?
O2 Mn2 O1 93.0(3) . . ?
O3 Mn2 O1 90.1(3) . . ?
O2 Mn2 N2 95.1(3) . . ?
O3 Mn2 N2 83.7(3) . . ?
O1 Mn2 N2 159.3(3) . . ?
O2 Mn2 O4 79.5(3) . . ?
O3 Mn2 O4 94.5(2) . . ?
O1 Mn2 O4 120.6(3) . . ?
N2 Mn2 O4 79.7(3) . . ?
O2 Mn2 N1 79.6(3) . . ?
O3 Mn2 N1 105.9(3) . . ?
O1 Mn2 N1 84.4(3) . . ?
N2 Mn2 N1 78.4(3) . . ?
O4 Mn2 N1 148.1(3) . . ?
O20 Mn3 O22 84.1(2) . . ?
O20 Mn3 O6 93.8(3) . . ?
O22 Mn3 O6 173.4(2) . . ?
O20 Mn3 O4 173.3(2) . . ?
O22 Mn3 O4 94.4(2) . . ?
O6 Mn3 O4 87.0(3) . . ?
O20 Mn3 O18 93.5(3) . . ?
O22 Mn3 O18 93.4(2) . . ?
O6 Mn3 O18 93.0(3) . . ?
O4 Mn3 O18 93.1(3) . . ?
O20 Mn3 O19 82.3(3) . . ?
O22 Mn3 O19 80.8(2) . . ?
O6 Mn3 O19 92.7(2) . . ?
O4 Mn3 O19 90.9(3) . . ?
O18 Mn3 O19 173.2(2) . . ?
O20 Mn3 Mn6 43.62(17) . . ?
O22 Mn3 Mn6 43.33(17) . . ?
O6 Mn3 Mn6 136.3(2) . . ?
O4 Mn3 Mn6 136.55(17) . . ?
O18 Mn3 Mn6 82.33(19) . . ?
O19 Mn3 Mn6 90.93(16) . . ?
O20 Mn3 Mn8 39.35(17) . . ?
O22 Mn3 Mn8 87.34(16) . . ?
O6 Mn3 Mn8 87.07(18) . . ?
O4 Mn3 Mn8 134.15(17) . . ?
O18 Mn3 Mn8 132.6(2) . . ?
O19 Mn3 Mn8 44.1(2) . . ?
Mn6 Mn3 Mn8 66.26(5) . . ?
O20 Mn3 Mn5 88.09(17) . . ?
O22 Mn3 Mn5 38.92(16) . . ?
O6 Mn3 Mn5 134.89(18) . . ?
O4 Mn3 Mn5 86.62(17) . . ?
O18 Mn3 Mn5 131.9(2) . . ?
O19 Mn3 Mn5 42.87(18) . . ?
Mn6 Mn3 Mn5 66.34(5) . . ?
Mn8 Mn3 Mn5 66.67(4) . . ?
O5 Mn4 O7 173.9(3) . . ?
O5 Mn4 O8' 90.7(3) . . ?
O7 Mn4 O8' 93.3(3) . . ?
O5 Mn4 N3 82.5(3) . . ?
O7 Mn4 N3 94.7(3) . . ?
O8' Mn4 N3 163.8(4) . . ?
O5 Mn4 O6 95.3(3) . . ?
O7 Mn4 O6 78.8(3) . . ?
O8' Mn4 O6 115.5(3) . . ?
N3 Mn4 O6 79.9(3) . . ?
O5 Mn4 N4' 100.7(6) . . ?
O7 Mn4 N4' 84.4(6) . . ?
O8' Mn4 N4' 82.7(6) . . ?
N3 Mn4 N4' 84.1(6) . . ?
O6 Mn4 N4' 155.7(6) . . ?
O5 Mn4 N4 108.4(5) . . ?
O7 Mn4 N4 75.9(5) . . ?
O8' Mn4 N4 93.5(5) . . ?
N3 Mn4 N4 74.9(5) . . ?
O6 Mn4 N4 142.3(5) . . ?
N4' Mn4 N4 13.4(6) . . ?
O22 Mn5 O23 98.8(2) . . ?
O22 Mn5 O9 158.1(2) . . ?
O23 Mn5 O9 94.7(2) . . ?
O22 Mn5 O19 82.4(2) . . ?
O23 Mn5 O19 158.1(3) . . ?
O9 Mn5 O19 78.7(2) . . ?
O22 Mn5 O3 94.9(2) . . ?
O23 Mn5 O3 103.8(2) . . ?
O9 Mn5 O3 98.6(2) . . ?
O19 Mn5 O3 97.9(3) . . ?
O22 Mn5 O24 84.4(2) . . ?
O23 Mn5 O24 73.5(2) . . ?
O9 Mn5 O24 82.9(2) . . ?
O19 Mn5 O24 84.8(2) . . ?
O3 Mn5 O24 177.08(19) . . ?
O22 Mn5 Mn3 36.83(15) . . ?
O23 Mn5 Mn3 134.88(17) . . ?
O9 Mn5 Mn3 125.3(2) . . ?
O19 Mn5 Mn3 46.60(17) . . ?
O3 Mn5 Mn3 91.16(15) . . ?
O24 Mn5 Mn3 89.96(13) . . ?
O22 Mn5 Mn7 118.16(16) . . ?
O23 Mn5 Mn7 138.98(16) . . ?
O9 Mn5 Mn7 44.79(19) . . ?
O19 Mn5 Mn7 35.93(17) . . ?
O3 Mn5 Mn7 90.83(15) . . ?
O24 Mn5 Mn7 92.00(12) . . ?
Mn3 Mn5 Mn7 81.64(5) . . ?
O22 Mn5 Mn9 87.19(16) . . ?
O23 Mn5 Mn9 35.83(17) . . ?
O9 Mn5 Mn9 93.86(18) . . ?
O19 Mn5 Mn9 123.0(2) . . ?
O3 Mn5 Mn9 138.86(15) . . ?
O24 Mn5 Mn9 38.34(12) . . ?
Mn3 Mn5 Mn9 112.93(5) . . ?
Mn7 Mn5 Mn9 124.12(5) . . ?
O22 Mn5 Mn6 33.60(15) . . ?
O23 Mn5 Mn6 86.93(17) . . ?
O9 Mn5 Mn6 131.24(18) . . ?
O19 Mn5 Mn6 82.2(2) . . ?
O3 Mn5 Mn6 128.33(15) . . ?
O24 Mn5 Mn6 50.85(12) . . ?
Mn3 Mn5 Mn6 52.10(4) . . ?
Mn7 Mn5 Mn6 113.68(5) . . ?
Mn9 Mn5 Mn6 61.03(4) . . ?
O22 Mn6 O20 83.7(2) . . ?
O22 Mn6 O10 166.6(2) . 3_565 ?
O20 Mn6 O10 95.6(3) . 3_565 ?
O22 Mn6 O12 95.3(2) . 3_565 ?
O20 Mn6 O12 167.7(2) . 3_565 ?
O10 Mn6 O12 82.5(2) 3_565 3_565 ?
O22 Mn6 O17 94.3(2) . . ?
O20 Mn6 O17 94.1(2) . . ?
O10 Mn6 O17 99.1(2) 3_565 . ?
O12 Mn6 O17 98.2(2) 3_565 . ?
O22 Mn6 O24 85.8(2) . . ?
O20 Mn6 O24 86.5(2) . . ?
O10 Mn6 O24 80.8(2) 3_565 . ?
O12 Mn6 O24 81.2(2) 3_565 . ?
O17 Mn6 O24 179.4(2) . . ?
O22 Mn6 Mn3 43.47(17) . . ?
O20 Mn6 Mn3 43.10(19) . . ?
O10 Mn6 Mn3 138.55(17) 3_565 . ?
O12 Mn6 Mn3 138.48(18) 3_565 . ?
O17 Mn6 Mn3 83.41(17) . . ?
O24 Mn6 Mn3 97.08(12) . . ?
O22 Mn6 Mn8 83.76(16) . . ?
O20 Mn6 Mn8 36.26(17) . . ?
O10 Mn6 Mn8 87.82(16) 3_565 . ?
O12 Mn6 Mn8 131.44(16) 3_565 . ?
O17 Mn6 Mn8 130.35(17) . . ?
O24 Mn6 Mn8 50.26(12) . . ?
Mn3 Mn6 Mn8 61.54(4) . . ?
O22 Mn6 Mn5 35.55(16) . . ?
O20 Mn6 Mn5 84.08(17) . . ?
O10 Mn6 Mn5 131.05(17) 3_565 . ?
O12 Mn6 Mn5 88.00(17) 3_565 . ?
O17 Mn6 Mn5 129.83(19) . . ?
O24 Mn6 Mn5 50.28(12) . . ?
Mn3 Mn6 Mn5 61.55(4) . . ?
Mn8 Mn6 Mn5 63.69(4) . . ?
O22 Mn6 Mn9 86.55(18) . . ?
O20 Mn6 Mn9 123.51(18) . . ?
O10 Mn6 Mn9 82.66(17) 3_565 . ?
O12 Mn6 Mn9 44.23(16) 3_565 . ?
O17 Mn6 Mn9 142.14(17) . . ?
O24 Mn6 Mn9 37.26(12) . . ?
Mn3 Mn6 Mn9 119.94(6) . . ?
Mn8 Mn6 Mn9 87.42(5) . . ?
Mn5 Mn6 Mn9 58.62(4) . . ?
O22 Mn6 Mn9 122.65(17) . 3_565 ?
O20 Mn6 Mn9 87.55(19) . 3_565 ?
O10 Mn6 Mn9 44.01(16) 3_565 3_565 ?
O12 Mn6 Mn9 82.66(16) 3_565 3_565 ?
O17 Mn6 Mn9 142.91(19) . 3_565 ?
O24 Mn6 Mn9 37.02(13) . 3_565 ?
Mn3 Mn6 Mn9 120.11(5) . 3_565 ?
Mn8 Mn6 Mn9 58.85(4) . 3_565 ?
Mn5 Mn6 Mn9 87.23(4) . 3_565 ?
Mn9 Mn6 Mn9 53.18(5) . 3_565 ?
O19 Mn7 O16 177.4(3) . . ?
O19 Mn7 O1 87.9(3) . . ?
O16 Mn7 O1 94.2(3) . . ?
O19 Mn7 O8' 88.0(3) . . ?
O16 Mn7 O8' 93.3(3) . . ?
O1 Mn7 O8' 99.7(3) . . ?
O19 Mn7 O11 81.3(3) . . ?
O16 Mn7 O11 96.3(2) . . ?
O1 Mn7 O11 163.7(3) . . ?
O8' Mn7 O11 92.1(3) . . ?
O19 Mn7 O9 80.4(2) . . ?
O16 Mn7 O9 98.0(2) . . ?
O1 Mn7 O9 89.3(3) . . ?
O8' Mn7 O9 165.0(3) . . ?
O11 Mn7 O9 76.9(2) . . ?
O19 Mn7 Mn5 41.2(2) . . ?
O16 Mn7 Mn5 137.72(19) . . ?
O1 Mn7 Mn5 77.9(2) . . ?
O8' Mn7 Mn5 128.9(2) . . ?
O11 Mn7 Mn5 85.93(16) . . ?
O9 Mn7 Mn5 41.30(16) . . ?
O19 Mn7 Mn8 42.5(3) . . ?
O16 Mn7 Mn8 135.54(19) . . ?
O1 Mn7 Mn8 130.3(2) . . ?
O8' Mn7 Mn8 79.5(2) . . ?
O11 Mn7 Mn8 41.11(17) . . ?
O9 Mn7 Mn8 85.58(16) . . ?
Mn5 Mn7 Mn8 66.09(4) . . ?
O21 Mn8 O20 99.4(2) . . ?
O21 Mn8 O11 95.5(3) . . ?
O20 Mn8 O11 157.9(3) . . ?
O21 Mn8 O5 103.9(2) . . ?
O20 Mn8 O5 96.2(3) . . ?
O11 Mn8 O5 95.9(3) . . ?
O21 Mn8 O19 157.1(2) . . ?
O20 Mn8 O19 82.3(2) . . ?
O11 Mn8 O19 77.7(3) . . ?
O5 Mn8 O19 98.6(3) . . ?
O21 Mn8 O24 73.3(2) . . ?
O20 Mn8 O24 85.2(2) . . ?
O11 Mn8 O24 83.6(2) . . ?
O5 Mn8 O24 177.1(2) . . ?
O19 Mn8 O24 84.1(2) . . ?
O21 Mn8 Mn3 135.16(17) . . ?
O20 Mn8 Mn3 36.65(18) . . ?
O11 Mn8 Mn3 124.4(2) . . ?
O5 Mn8 Mn3 92.45(18) . . ?
O19 Mn8 Mn3 46.69(16) . . ?
O24 Mn8 Mn3 90.15(12) . . ?
O21 Mn8 Mn7 138.63(18) . . ?
O20 Mn8 Mn7 118.05(18) . . ?
O11 Mn8 Mn7 43.7(2) . . ?
O5 Mn8 Mn7 89.60(19) . . ?
O19 Mn8 Mn7 36.09(16) . . ?
O24 Mn8 Mn7 91.99(13) . . ?
Mn3 Mn8 Mn7 81.64(5) . . ?
O21 Mn8 Mn9 35.92(16) . 3_565 ?
O20 Mn8 Mn9 87.96(17) . 3_565 ?
O11 Mn8 Mn9 94.7(2) . 3_565 ?
O5 Mn8 Mn9 139.36(19) . 3_565 ?
O19 Mn8 Mn9 122.00(17) . 3_565 ?
O24 Mn8 Mn9 38.03(13) . 3_565 ?
Mn3 Mn8 Mn9 113.07(5) . 3_565 ?
Mn7 Mn8 Mn9 123.76(6) . 3_565 ?
O21 Mn8 Mn6 87.03(16) . . ?
O20 Mn8 Mn6 34.21(16) . . ?
O11 Mn8 Mn6 131.71(18) . . ?
O5 Mn8 Mn6 130.3(2) . . ?
O19 Mn8 Mn6 81.70(17) . . ?
O24 Mn8 Mn6 50.97(12) . . ?
Mn3 Mn8 Mn6 52.20(4) . . ?
Mn7 Mn8 Mn6 113.73(5) . . ?
Mn9 Mn8 Mn6 61.10(4) 3_565 . ?
O23 Mn9 O21 97.1(2) . 3_565 ?
O23 Mn9 O24 173.9(2) . 3_565 ?
O21 Mn9 O24 89.0(2) 3_565 3_565 ?
O23 Mn9 O24 89.6(2) . . ?
O21 Mn9 O24 173.1(2) 3_565 . ?
O24 Mn9 O24 84.3(2) 3_565 . ?
O23 Mn9 O10 93.4(2) . . ?
O21 Mn9 O10 91.8(2) 3_565 . ?
O24 Mn9 O10 87.5(2) 3_565 . ?
O24 Mn9 O10 86.1(2) . . ?
O23 Mn9 O12 92.5(2) . 3_565 ?
O21 Mn9 O12 93.2(2) 3_565 3_565 ?
O24 Mn9 O12 86.1(2) 3_565 3_565 ?
O24 Mn9 O12 88.1(2) . 3_565 ?
O10 Mn9 O12 171.7(2) . 3_565 ?
O23 Mn9 Mn9 131.71(18) . 3_565 ?
O21 Mn9 Mn9 131.23(19) 3_565 3_565 ?
O24 Mn9 Mn9 42.26(15) 3_565 3_565 ?
O24 Mn9 Mn9 42.07(16) . 3_565 ?
O10 Mn9 Mn9 85.68(15) . 3_565 ?
O12 Mn9 Mn9 86.05(15) 3_565 3_565 ?
O23 Mn9 Mn5 37.54(17) . . ?
O21 Mn9 Mn5 133.95(18) 3_565 . ?
O24 Mn9 Mn5 136.31(16) 3_565 . ?
O24 Mn9 Mn5 52.92(16) . . ?
O10 Mn9 Mn5 97.05(15) . . ?
O12 Mn9 Mn5 84.15(14) 3_565 . ?
Mn9 Mn9 Mn5 94.55(6) 3_565 . ?
O23 Mn9 Mn8 133.61(17) . 3_565 ?
O21 Mn9 Mn8 37.26(17) 3_565 3_565 ?
O24 Mn9 Mn8 52.53(15) 3_565 3_565 ?
O24 Mn9 Mn8 135.85(17) . 3_565 ?
O10 Mn9 Mn8 83.33(15) . 3_565 ?
O12 Mn9 Mn8 96.75(13) 3_565 3_565 ?
Mn9 Mn9 Mn8 94.32(6) 3_565 3_565 ?
Mn5 Mn9 Mn8 171.12(6) . 3_565 ?
O23 Mn9 Mn6 87.61(17) . . ?
O21 Mn9 Mn6 129.87(18) 3_565 . ?
O24 Mn9 Mn6 87.67(16) 3_565 . ?
O24 Mn9 Mn6 51.72(15) . . ?
O10 Mn9 Mn6 137.86(15) . . ?
O12 Mn9 Mn6 36.69(13) 3_565 . ?
Mn9 Mn9 Mn6 63.51(5) 3_565 . ?
Mn5 Mn9 Mn6 60.35(4) . . ?
Mn8 Mn9 Mn6 124.58(5) 3_565 . ?
O23 Mn9 Mn6 129.54(17) . 3_565 ?
O21 Mn9 Mn6 87.10(17) 3_565 3_565 ?
O24 Mn9 Mn6 51.59(15) 3_565 3_565 ?
O24 Mn9 Mn6 87.40(15) . 3_565 ?
O10 Mn9 Mn6 36.14(15) . 3_565 ?
O12 Mn9 Mn6 137.65(15) 3_565 3_565 ?
Mn9 Mn9 Mn6 63.32(5) 3_565 3_565 ?
Mn5 Mn9 Mn6 124.40(5) . 3_565 ?
Mn8 Mn9 Mn6 60.05(4) 3_565 3_565 ?
Mn6 Mn9 Mn6 126.82(5) . 3_565 ?
O9 Mn10 O12 160.9(2) . . ?
O9 Mn10 O11 73.5(3) . . ?
O12 Mn10 O11 105.9(3) . . ?
O9 Mn10 O10 105.1(2) . . ?
O12 Mn10 O10 68.9(2) . . ?
O11 Mn10 O10 160.7(2) . . ?
O9 Mn10 N6 122.6(3) . . ?
O12 Mn10 N6 74.6(3) . . ?
O11 Mn10 N6 76.2(3) . . ?
O10 Mn10 N6 118.3(3) . . ?
O9 Mn10 N5 75.6(3) . . ?
O12 Mn10 N5 118.5(3) . . ?
O11 Mn10 N5 120.9(3) . . ?
O10 Mn10 N5 76.2(3) . . ?
N6 Mn10 N5 80.0(4) . . ?
O9 Mn10 O24 83.1(2) . . ?
O12 Mn10 O24 77.97(19) . . ?
O11 Mn10 O24 82.9(2) . . ?
O10 Mn10 O24 77.82(18) . . ?
N6 Mn10 O24 139.0(3) . . ?
N5 Mn10 O24 140.5(3) . . ?
O26 Cl1 O27 109.9(4) . . ?
O26 Cl1 O28 109.8(4) . . ?
O27 Cl1 O28 109.7(4) . . ?
O26 Cl1 O25 109.5(4) . . ?
O27 Cl1 O25 109.1(4) . . ?
O28 Cl1 O25 108.8(4) . . ?
O30' Cl2 O31' 105.3(8) . . ?
O30' Cl2 O30 73.1(15) . . ?
O31' Cl2 O30 36.1(15) . . ?
O30' Cl2 O29 127.9(15) . . ?
O31' Cl2 O29 72.5(15) . . ?
O30 Cl2 O29 104.9(9) . . ?
O30' Cl2 O31 35.3(15) . . ?
O31' Cl2 O31 128.7(15) . . ?
O30 Cl2 O31 104.9(8) . . ?
O29 Cl2 O31 104.9(8) . . ?
O30' Cl2 O32 114.1(8) . . ?
O31' Cl2 O32 113.7(8) . . ?
O30 Cl2 O32 113.8(8) . . ?
O29 Cl2 O32 113.8(8) . . ?
O31 Cl2 O32 113.7(8) . . ?
O30' Cl2 O29' 104.9(8) . . ?
O31' Cl2 O29' 104.7(8) . . ?
O30 Cl2 O29' 128.7(15) . . ?
O29 Cl2 O29' 35.5(15) . . ?
O31 Cl2 O29' 73.2(15) . . ?
O32 Cl2 O29' 113.2(8) . . ?
C1 O1 Mn2 109.9(8) . . ?
C1 O1 Mn7 120.3(8) . . ?
Mn2 O1 Mn7 128.2(4) . . ?
C3 O2 Mn2 118.1(7) . . ?
C3 O2 Mn1 126.9(6) . . ?
Mn2 O2 Mn1 110.8(3) . . ?
C5 O3 Mn2 114.3(5) . . ?
C5 O3 Mn5 110.2(5) . . ?
Mn2 O3 Mn5 110.8(3) . . ?
C7 O4 Mn3 113.9(5) . . ?
C7 O4 Mn2 112.1(5) . . ?
Mn3 O4 Mn2 118.9(3) . . ?
C7 O4 Mn1 117.2(5) . . ?
Mn3 O4 Mn1 99.3(3) . . ?
Mn2 O4 Mn1 93.4(2) . . ?
C11 O5 Mn4 117.4(8) . . ?
C11 O5 Mn8 119.2(9) . . ?
Mn4 O5 Mn8 113.5(3) . . ?
C13 O6 Mn3 114.3(5) . . ?
C13 O6 Mn4 109.4(6) . . ?
Mn3 O6 Mn4 119.4(3) . . ?
C13 O6 Mn1 118.7(6) . . ?
Mn3 O6 Mn1 101.1(3) . . ?
Mn4 O6 Mn1 92.3(2) . . ?
C15' O7 C15 35.6(10) . . ?
C15' O7 Mn4 107.7(10) . . ?
C15 O7 Mn4 129.5(9) . . ?
C15' O7 Mn1 125.4(9) . . ?
C15 O7 Mn1 121.8(9) . . ?
Mn4 O7 Mn1 108.0(3) . . ?
C17' O8' Mn4 110.6(8) . . ?
C17' O8' Mn7 110.9(9) . . ?
Mn4 O8' Mn7 130.6(4) . . ?
C21 O9 Mn5 116.3(6) . . ?
C21 O9 Mn7 122.1(7) . . ?
Mn5 O9 Mn7 93.9(2) . . ?
C21 O9 Mn10 112.7(6) . . ?
Mn5 O9 Mn10 104.8(3) . . ?
Mn7 O9 Mn10 104.3(3) . . ?
C23 O10 Mn6 118.9(6) . 3_565 ?
C23 O10 Mn10 113.7(5) . . ?
Mn6 O10 Mn10 103.7(2) 3_565 . ?
C23 O10 Mn9 123.2(5) . . ?
Mn6 O10 Mn9 99.9(2) 3_565 . ?
Mn10 O10 Mn9 93.0(2) . . ?
C25 O11 Mn8 120.2(6) . . ?
C25 O11 Mn7 118.6(8) . . ?
Mn8 O11 Mn7 95.2(3) . . ?
C25 O11 Mn10 112.0(7) . . ?
Mn8 O11 Mn10 103.8(3) . . ?
Mn7 O11 Mn10 104.4(3) . . ?
C27 O12 Mn6 118.5(5) . 3_565 ?
C27 O12 Mn10 115.7(5) . . ?
Mn6 O12 Mn10 103.8(2) 3_565 . ?
C27 O12 Mn9 122.2(5) . 3_565 ?
Mn6 O12 Mn9 99.1(2) 3_565 3_565 ?
Mn10 O12 Mn9 93.25(19) . 3_565 ?
C31 O13 Mn1 82.7(12) . . ?
C31 O14 Mn1 81.4(10) . . ?
C33 O16 Mn7 125.7(7) . . ?
C35 O17 Mn6 123.5(6) . . ?
C35 O18 Mn3 124.2(6) . . ?
Mn7 O19 Mn5 102.8(3) . . ?
Mn7 O19 Mn8 101.4(3) . . ?
Mn5 O19 Mn8 106.0(3) . . ?
Mn7 O19 Mn3 159.7(3) . . ?
Mn5 O19 Mn3 90.5(2) . . ?
Mn8 O19 Mn3 89.3(3) . . ?
Mn3 O20 Mn6 93.3(3) . . ?
Mn3 O20 Mn8 104.0(3) . . ?
Mn6 O20 Mn8 109.5(3) . . ?
Mn9 O21 Mn8 106.8(3) 3_565 . ?
Mn6 O22 Mn3 93.2(3) . . ?
Mn6 O22 Mn5 110.8(3) . . ?
Mn3 O22 Mn5 104.3(2) . . ?
Mn9 O23 Mn5 106.6(3) . . ?
Mn9 O24 Mn9 95.7(2) 3_565 . ?
Mn9 O24 Mn10 100.0(2) 3_565 . ?
Mn9 O24 Mn10 100.0(2) . . ?
Mn9 O24 Mn8 89.4(2) 3_565 . ?
Mn9 O24 Mn8 168.7(3) . . ?
Mn10 O24 Mn8 88.93(17) . . ?
Mn9 O24 Mn5 169.4(3) 3_565 . ?
Mn9 O24 Mn5 88.7(2) . . ?
Mn10 O24 Mn5 88.69(18) . . ?
Mn8 O24 Mn5 84.60(16) . . ?
Mn9 O24 Mn6 91.4(2) 3_565 . ?
Mn9 O24 Mn6 91.02(19) . . ?
Mn10 O24 Mn6 163.2(2) . . ?
Mn8 O24 Mn6 78.77(15) . . ?
Mn5 O24 Mn6 78.87(15) . . ?
C4 N1 C9 113.2(9) . . ?
C4 N1 C2 112.9(9) . . ?
C9 N1 C2 108.7(9) . . ?
C4 N1 Mn2 103.5(6) . . ?
C9 N1 Mn2 108.6(6) . . ?
C2 N1 Mn2 109.7(8) . . ?
C8 N2 C10 110.3(8) . . ?
C8 N2 C6 114.8(7) . . ?
C10 N2 C6 108.4(8) . . ?
C8 N2 Mn2 105.5(6) . . ?
C10 N2 Mn2 111.4(6) . . ?
C6 N2 Mn2 106.5(5) . . ?
C14 N3 C19' 119.4(12) . . ?
C14 N3 C19 98.9(13) . . ?
C19' N3 C19 25.2(13) . . ?
C14 N3 C12 111.5(9) . . ?
C19' N3 C12 103.6(13) . . ?
C19 N3 C12 127.6(15) . . ?
C14 N3 Mn4 106.2(7) . . ?
C19' N3 Mn4 110.3(10) . . ?
C19 N3 Mn4 106.0(12) . . ?
C12 N3 Mn4 105.0(8) . . ?
C20 N4 C16 101(2) . . ?
C20 N4 Mn4 106.9(13) . . ?
C16 N4 Mn4 104.0(15) . . ?
C18' N4' C20' 104.8(19) . . ?
C18' N4' C16' 120(2) . . ?
C20' N4' C16' 113.6(19) . . ?
C18' N4' Mn4 116.7(16) . . ?
C20' N4' Mn4 102.3(13) . . ?
C16' N4' Mn4 98.6(13) . . ?
C22 N5 C24 119.3(12) . . ?
C22 N5 C29 107.5(13) . . ?
C24 N5 C29 108.4(9) . . ?
C22 N5 Mn10 107.5(7) . . ?
C24 N5 Mn10 109.5(6) . . ?
C29 N5 Mn10 103.4(8) . . ?
C26 N6 C30 109.7(11) . . ?
C26 N6 C28 131.8(11) . . ?
C30 N6 C28 91.3(12) . . ?
C26 N6 C28' 95.3(12) . . ?
C30 N6 C28' 132.8(14) . . ?
C28 N6 C28' 44.5(10) . . ?
C26 N6 Mn10 107.3(6) . . ?
C30 N6 Mn10 103.6(9) . . ?
C28 N6 Mn10 109.1(8) . . ?
C28' N6 Mn10 106.3(10) . . ?
O1 C1 C2 121.5(13) . . ?
N1 C2 C1 94.3(12) . . ?
O2 C3 C4 112.2(9) . . ?
C3 C4 N1 117.5(9) . . ?
O3 C5 C6 111.0(7) . . ?
N2 C6 C5 111.0(7) . . ?
O4 C7 C8 107.5(7) . . ?
N2 C8 C7 112.1(8) . . ?
N1 C9 C10 109.7(9) . . ?
N2 C10 C9 110.9(9) . . ?
C12 C11 O5 117.0(15) . . ?
C11 C12 N3 115.0(12) . . ?
O6 C13 C14 111.4(8) . . ?
N3 C14 C13 111.2(9) . . ?
C16 C15 O7 104.0(18) . . ?
O7 C15' C16' 110.8(16) . . ?
C15 C16 N4 123(2) . . ?
N4' C16' C15' 115.1(18) . . ?
O8' C17' C18' 113.2(14) . . ?
N4' C18' C17' 94.4(17) . . ?
C20 C19 N3 117(2) . . ?
N3 C19' C20' 114.7(17) . . ?
C19 C20 N4 117(2) . . ?
N4' C20' C19' 119.8(18) . . ?
C22 C21 O9 109.8(9) . . ?
N5 C22 C21 120.6(13) . . ?
O10 C23 C24 111.6(8) . . ?
N5 C24 C23 114.5(9) . . ?
O11 C25 C26 111.1(9) . . ?
N6 C26 C25 112.6(10) . . ?
C28' C27 O12 114.6(12) . . ?
C28' C27 C28 46.4(11) . . ?
O12 C27 C28 107.8(9) . . ?
N6 C28 C27 112.6(12) . . ?
C27 C28' N6 109.1(17) . . ?
C30 C29 N5 119.3(13) . . ?
C29 C30 N6 122.7(16) . . ?
O13 C31 O14 125.2(19) . . ?
O13 C31 C32 117(2) . . ?
O14 C31 C32 116.7(18) . . ?
O13 C31 Mn1 67.5(12) . . ?
O14 C31 Mn1 61.2(9) . . ?
C32 C31 Mn1 169.7(15) . . ?
O16 C33 O15' 109.9(13) . . ?
O16 C33 O15 123.1(11) . . ?
O15' C33 O15 57.9(11) . . ?
O16 C33 C34 113.1(12) . . ?
O15' C33 C34 118.0(13) . . ?
O15 C33 C34 121.3(12) . . ?
O17 C35 O18 126.6(9) . . ?
O17 C35 C36 116.9(9) . . ?
O18 C35 C36 116.5(9) . . ?

loop_
_geom_bond_atom_site_label_1
_geom_bond_atom_site_label_2
_geom_bond_distance
_geom_bond_site_symmetry_2
_geom_bond_publ_flag
Mn1 O2 2.111(7) . ?
Mn1 O7 2.116(7) . ?
Mn1 O14 2.148(11) . ?
Mn1 O13 2.258(9) . ?
Mn1 O6 2.293(7) . ?
Mn1 O4 2.333(6) . ?
Mn1 C31 2.42(2) . ?
Mn2 O2 1.874(6) . ?
Mn2 O3 1.903(5) . ?
Mn2 O1 1.926(7) . ?
Mn2 N2 2.165(7) . ?
Mn2 O4 2.175(6) . ?
Mn2 N1 2.308(8) . ?
Mn3 O20 1.882(6) . ?
Mn3 O22 1.895(6) . ?
Mn3 O6 1.973(6) . ?
Mn3 O4 1.988(6) . ?
Mn3 O18 2.130(6) . ?
Mn3 O19 2.227(6) . ?
Mn3 Mn6 2.7502(18) . ?
Mn3 Mn8 3.0597(19) . ?
Mn3 Mn5 3.0643(18) . ?
Mn4 O5 1.892(7) . ?
Mn4 O7 1.910(7) . ?
Mn4 O8' 1.934(8) . ?
Mn4 N3 2.159(9) . ?
Mn4 O6 2.228(6) . ?
Mn4 N4' 2.35(2) . ?
Mn4 N4 2.356(16) . ?
Mn5 O22 1.986(6) . ?
Mn5 O23 1.994(5) . ?
Mn5 O9 2.040(6) . ?
Mn5 O19 2.085(7) . ?
Mn5 O3 2.145(6) . ?
Mn5 O24 2.502(5) . ?
Mn5 Mn7 3.0834(17) . ?
Mn5 Mn9 3.1361(18) . ?
Mn5 Mn6 3.1922(18) . ?
Mn6 O22 1.890(6) . ?
Mn6 O20 1.900(5) . ?
Mn6 O10 1.927(6) 3_565 ?
Mn6 O12 1.944(5) 3_565 ?
Mn6 O17 2.132(6) . ?
Mn6 O24 2.523(5) . ?
Mn6 Mn8 3.1859(17) . ?
Mn6 Mn9 3.2137(18) . ?
Mn6 Mn9 3.2190(18) 3_565 ?
Mn7 O19 1.856(6) . ?
Mn7 O16 1.919(6) . ?
Mn7 O1 1.979(7) . ?
Mn7 O8' 2.002(8) . ?
Mn7 O11 2.142(8) . ?
Mn7 O9 2.177(7) . ?
Mn7 Mn8 3.088(2) . ?
Mn8 O21 1.990(6) . ?
Mn8 O20 1.999(6) . ?
Mn8 O11 2.039(7) . ?
Mn8 O5 2.121(6) . ?
Mn8 O19 2.128(8) . ?
Mn8 O24 2.498(5) . ?
Mn8 Mn9 3.1468(18) 3_565 ?
Mn9 O23 1.916(6) . ?
Mn9 O21 1.929(6) 3_565 ?
Mn9 O24 1.939(5) 3_565 ?
Mn9 O24 1.946(5) . ?
Mn9 O10 2.270(5) . ?
Mn9 O12 2.270(5) 3_565 ?
Mn9 Mn9 2.879(3) 3_565 ?
Mn9 Mn8 3.1468(18) 3_565 ?
Mn9 Mn6 3.2189(18) 3_565 ?
Mn10 O9 2.229(6) . ?
Mn10 O12 2.246(6) . ?
Mn10 O11 2.260(6) . ?
Mn10 O10 2.264(6) . ?
Mn10 N6 2.303(8) . ?
Mn10 N5 2.304(8) . ?
Mn10 O24 2.334(5) . ?
Cl1 O26 1.432(5) . ?
Cl1 O27 1.436(5) . ?
Cl1 O28 1.438(5) . ?
Cl1 O25 1.446(5) . ?
Cl2 O30' 1.434(5) . ?
Cl2 O31' 1.439(5) . ?
Cl2 O30 1.439(5) . ?
Cl2 O29 1.439(5) . ?
Cl2 O31 1.440(5) . ?
Cl2 O32 1.443(5) . ?
Cl2 O29' 1.445(5) . ?
O1 C1 1.56(2) . ?
O2 C3 1.420(12) . ?
O3 C5 1.463(9) . ?
O4 C7 1.422(10) . ?
O5 C11 1.378(15) . ?
O6 C13 1.415(11) . ?
O7 C15' 1.44(2) . ?
O7 C15 1.49(2) . ?
O8' C17' 1.78(2) . ?
O9 C21 1.454(11) . ?
O10 C23 1.432(10) . ?
O10 Mn6 1.927(6) 3_565 ?
O11 C25 1.460(11) . ?
O12 C27 1.448(9) . ?
O12 Mn6 1.944(5) 3_565 ?
O12 Mn9 2.270(5) 3_565 ?
O13 C31 1.21(2) . ?
O14 C31 1.49(2) . ?
O15 C33 1.361(18) . ?
O15' C33 1.316(19) . ?
O16 C33 1.288(13) . ?
O17 C35 1.227(10) . ?
O18 C35 1.260(11) . ?
O21 Mn9 1.929(6) 3_565 ?
O24 Mn9 1.939(5) 3_565 ?
N1 C4 1.460(12) . ?
N1 C9 1.503(12) . ?
N1 C2 1.527(15) . ?
N2 C8 1.473(12) . ?
N2 C10 1.488(12) . ?
N2 C6 1.489(11) . ?
N3 C14 1.479(14) . ?
N3 C19' 1.49(2) . ?
N3 C19 1.52(3) . ?
N3 C12 1.524(16) . ?
N4 C20 1.45(3) . ?
N4 C16 1.48(3) . ?
N4' C18' 1.38(3) . ?
N4' C20' 1.50(3) . ?
N4' C16' 1.52(3) . ?
N5 C22 1.385(14) . ?
N5 C24 1.453(14) . ?
N5 C29 1.534(17) . ?
N6 C26 1.456(14) . ?
N6 C30 1.459(19) . ?
N6 C28 1.462(18) . ?
N6 C28' 1.58(3) . ?
C1 C2 1.77(2) . ?
C3 C4 1.446(15) . ?
C5 C6 1.490(13) . ?
C7 C8 1.508(14) . ?
C9 C10 1.512(15) . ?
C11 C12 1.37(2) . ?
C13 C14 1.499(14) . ?
C15 C16 1.47(3) . ?
C15' C16' 1.54(3) . ?
C17' C18' 1.91(3) . ?
C19 C20 1.21(3) . ?
C19' C20' 1.54(3) . ?
C21 C22 1.404(17) . ?
C23 C24 1.505(13) . ?
C25 C26 1.466(15) . ?
C27 C28' 1.44(2) . ?
C27 C28 1.492(18) . ?
C29 C30 1.27(2) . ?
C31 C32 1.52(2) . ?
C33 C34 1.492(15) . ?
C35 C36 1.511(13) . ?
